data_7057798
loop_
_publ_author_name
'Mason, Helen E.'
'Hamilton, Michelle L.'
'Howard, Judith A. K.'
'Sparkes, Hazel A.'

_publ_section_title
;
 [Fe(abpt)2(NCSe)2] polymorph A: structural studies into the spin
 crossover behaviour
;
_journal_issue 22
_journal_name_full 'New Journal of Chemistry'
_journal_page_first 18028
_journal_paper_doi 10.1039/C8NJ03627F
_journal_volume 42
_journal_year 2018
_chemical_formula_moiety 'C26 H20 Fe N14 Se2'
_chemical_formula_sum 'C26 H20 Fe N14 Se2'
_chemical_formula_weight 742.33
_space_group_crystal_system monoclinic
_space_group_IT_number 14
_space_group_name_Hall '-P 2yn'
_space_group_name_H-M_alt 'P 1 21/n 1'
_symmetry_space_group_name_Hall '-P 2yn'
_symmetry_space_group_name_H-M 'P 1 21/n 1'
_atom_sites_solution_hydrogens mixed
_atom_sites_solution_primary direct
_audit_creation_date 2017-06-14
_audit_creation_method
;
Olex2 1.2
(compiled 2017.03.28 svn.r3405 for OlexSys, GUI svn.r5337)
;
_audit_update_record
;
2018-07-19 deposited with the CCDC.
2018-10-09 downloaded from the CCDC.
;
_cell_angle_alpha 90
_cell_angle_beta 93.4981(11)
_cell_angle_gamma 90
_cell_formula_units_Z 2
_cell_length_a 8.6327(5)
_cell_length_b 10.2367(6)
_cell_length_c 16.6049(10)
_cell_measurement_reflns_used 3022
_cell_measurement_temperature 325(2)
_cell_measurement_theta_max 25.02
_cell_measurement_theta_min 2.34
_cell_volume 1464.65(15)
_computing_cell_refinement 'Bruker Apex suite'
_computing_data_collection 'Bruker Apex suite'
_computing_data_reduction 'Bruker SAINT'
_computing_molecular_graphics 'Olex2 (Dolomanov et al., 2009)'
_computing_publication_material 'Olex2 (Dolomanov et al., 2009)'
_computing_structure_refinement 'ShelXL (Sheldrick, 2015)'
_computing_structure_solution 'ShelXS (Sheldrick, 2008)'
_diffrn_ambient_temperature 325(2)
_diffrn_detector 'CCD area detector'
_diffrn_detector_area_resol_mean 7.9
_diffrn_detector_type 'Bruker SMART CCD 1K area detector'
_diffrn_measured_fraction_theta_full 0.999
_diffrn_measured_fraction_theta_max 0.999
_diffrn_measurement_device 'three-circle diffractometer'
_diffrn_measurement_device_type 'Bruker SMART CCD 1K area detector'
_diffrn_measurement_method '\w scans'
_diffrn_radiation_monochromator graphite
_diffrn_radiation_probe x-ray
_diffrn_radiation_type MoK\a
_diffrn_radiation_wavelength 0.71073
_diffrn_reflns_av_R_equivalents 0.0338
_diffrn_reflns_av_unetI/netI 0.0394
_diffrn_reflns_Laue_measured_fraction_full 0.999
_diffrn_reflns_Laue_measured_fraction_max 0.999
_diffrn_reflns_limit_h_max 10
_diffrn_reflns_limit_h_min -10
_diffrn_reflns_limit_k_max 8
_diffrn_reflns_limit_k_min -12
_diffrn_reflns_limit_l_max 16
_diffrn_reflns_limit_l_min -20
_diffrn_reflns_number 8669
_diffrn_reflns_point_group_measured_fraction_full 0.999
_diffrn_reflns_point_group_measured_fraction_max 0.999
_diffrn_reflns_theta_full 26.000
_diffrn_reflns_theta_max 26.367
_diffrn_reflns_theta_min 2.338
_diffrn_source 'sealed X-ray tube'
_diffrn_source_target Mo
_diffrn_standards_number 0
_exptl_absorpt_coefficient_mu 3.045
_exptl_absorpt_correction_T_max 0.6474
_exptl_absorpt_correction_T_min 0.5048
_exptl_absorpt_correction_type numerical
_exptl_absorpt_process_details
;
SADABS-2012/1 (Bruker,2012) was used for absorption correction. 
wR2(int) was 0.0683 before and 0.0437 after correction. The Ratio of 
minimum to maximum transmission is 0.7797. The \l/2 correction factor 
is 0.0015.
;
_exptl_crystal_colour red
_exptl_crystal_colour_primary red
_exptl_crystal_density_diffrn 1.683
_exptl_crystal_description block
_exptl_crystal_F_000 736
_exptl_crystal_size_max 0.26
_exptl_crystal_size_mid 0.21
_exptl_crystal_size_min 0.16
_refine_diff_density_max 0.872
_refine_diff_density_min -0.614
_refine_diff_density_rms 0.069
_refine_ls_extinction_method none
_refine_ls_goodness_of_fit_ref 1.045
_refine_ls_hydrogen_treatment mixed
_refine_ls_matrix_type full
_refine_ls_number_parameters 202
_refine_ls_number_reflns 2992
_refine_ls_number_restraints 0
_refine_ls_restrained_S_all 1.045
_refine_ls_R_factor_all 0.0720
_refine_ls_R_factor_gt 0.0406
_refine_ls_shift/su_max 0.001
_refine_ls_shift/su_mean 0.000
_refine_ls_structure_factor_coef Fsqd
_refine_ls_weighting_details 'w=1/[\s^2^(Fo^2^)+(0.0378P)^2^+1.4658P] where P=(Fo^2^+2Fc^2^)/3'
_refine_ls_weighting_scheme calc
_refine_ls_wR_factor_gt 0.0894
_refine_ls_wR_factor_ref 0.1041
_reflns_Friedel_coverage 0.000
_reflns_number_gt 2099
_reflns_number_total 2992
_reflns_threshold_expression 'I > 2\s(I)'
_cod_data_source_file c8nj03627f2.cif
_cod_data_source_block 325K
_cod_depositor_comments 'Adding full bibliography for 7057796--7057812.cif.'
_cod_database_code 7057798
_shelxl_version_number 2013-4
_shelx_space_group_comment
;
The symmetry employed for this shelxl refinement is uniquely defined
by the following loop, which should always be used as a source of
symmetry information in preference to the above space-group names.
They are only intended as comments.
;
_shelx_estimated_absorpt_t_max 0.642
_shelx_estimated_absorpt_t_min 0.505
_olex2_refinement_description
;
1. Fixed Uiso
 At 1.2 times of:
  All C(H) groups, All N(H,H) groups
2.a Aromatic/amide H refined with riding coordinates:
 C2(H2), C3(H3), C4(H4), C5(H5), C10(H10), C11(H11), C12(H12), C13(H13)
;
_olex2_submission_special_instructions 'No special instructions were received'

loop_
_space_group_symop_operation_xyz
'x, y, z'
'-x+1/2, y+1/2, -z+1/2'
'-x, -y, -z'
'x-1/2, -y-1/2, z-1/2'

loop_
_atom_site_label
_atom_site_type_symbol
_atom_site_fract_x
_atom_site_fract_y
_atom_site_fract_z
_atom_site_U_iso_or_equiv
_atom_site_adp_type
_atom_site_occupancy
_atom_site_site_symmetry_order
_atom_site_calc_flag
_atom_site_refinement_flags_posn
_atom_site_refinement_flags_adp
_atom_site_refinement_flags_occupancy
Se1 Se 0.26050(5) 0.72960(5) 0.25454(3) 0.06886(19) Uani 1 1 d . . .
Fe1 Fe 0.5000 0.5000 0.5000 0.0406(2) Uani 1 2 d S T P
N1 N 0.3928(4) 0.5699(4) 0.3888(2) 0.0561(9) Uani 1 1 d . . .
N2 N 0.7178(3) 0.6028(3) 0.4752(2) 0.0472(8) Uani 1 1 d . . .
N3 N 0.4751(3) 0.6906(3) 0.5481(2) 0.0484(8) Uani 1 1 d . . .
N4 N 0.3582(3) 0.7571(3) 0.5814(2) 0.0455(8) Uani 1 1 d . . .
N5 N 0.5638(3) 0.8834(3) 0.57924(19) 0.0449(7) Uani 1 1 d . . .
N6 N 0.6711(4) 0.9885(4) 0.5924(3) 0.0591(10) Uani 1 1 d . . .
H6A H 0.729(5) 0.969(4) 0.643(3) 0.071 Uiso 1 1 d R . .
H6B H 0.612(5) 1.056(5) 0.604(3) 0.071 Uiso 1 1 d R . .
N7 N 0.3897(4) 1.0925(3) 0.6479(2) 0.0534(8) Uani 1 1 d . . .
C1 C 0.3400(4) 0.6313(4) 0.3359(3) 0.0470(9) Uani 1 1 d . . .
C2 C 0.8323(5) 0.5523(4) 0.4347(3) 0.0581(11) Uani 1 1 d . . .
H2 H 0.8185 0.4703 0.4113 0.070 Uiso 1 1 calc R . .
C3 C 0.9707(5) 0.6174(5) 0.4263(3) 0.0672(13) Uani 1 1 d . . .
H3 H 1.0478 0.5809 0.3967 0.081 Uiso 1 1 calc R . .
C4 C 0.9920(5) 0.7369(5) 0.4627(3) 0.0704(14) Uani 1 1 d . . .
H4 H 1.0852 0.7813 0.4590 0.084 Uiso 1 1 calc R . .
C5 C 0.8750(4) 0.7908(5) 0.5045(3) 0.0592(11) Uani 1 1 d . . .
H5 H 0.8881 0.8717 0.5296 0.071 Uiso 1 1 calc R . .
C6 C 0.7384(4) 0.7227(4) 0.5085(2) 0.0455(9) Uani 1 1 d . . .
C7 C 0.5983(4) 0.7667(4) 0.5459(2) 0.0440(9) Uani 1 1 d . . .
C8 C 0.4131(4) 0.8730(4) 0.6007(2) 0.0431(9) Uani 1 1 d . . .
C9 C 0.3242(4) 0.9748(3) 0.6404(2) 0.0458(9) Uani 1 1 d . . .
C10 C 0.3119(5) 1.1828(4) 0.6865(3) 0.0619(12) Uani 1 1 d . . .
H10 H 0.3561 1.2652 0.6931 0.074 Uiso 1 1 calc R . .
C11 C 0.1685(5) 1.1611(4) 0.7174(3) 0.0601(11) Uani 1 1 d . . .
H11 H 0.1193 1.2268 0.7449 0.072 Uiso 1 1 calc R . .
C12 C 0.1010(5) 1.0410(4) 0.7066(3) 0.0592(11) Uani 1 1 d . . .
H12 H 0.0035 1.0245 0.7253 0.071 Uiso 1 1 calc R . .
C13 C 0.1805(5) 0.9435(4) 0.6672(3) 0.0538(10) Uani 1 1 d . . .
H13 H 0.1382 0.8606 0.6593 0.065 Uiso 1 1 calc R . .

loop_
_atom_site_aniso_label
_atom_site_aniso_U_11
_atom_site_aniso_U_22
_atom_site_aniso_U_33
_atom_site_aniso_U_23
_atom_site_aniso_U_13
_atom_site_aniso_U_12
Se1 0.0684(3) 0.0749(3) 0.0612(3) 0.0041(2) -0.0129(2) 0.0136(2)
Fe1 0.0363(4) 0.0390(4) 0.0470(5) 0.0003(3) 0.0064(3) 0.0013(3)
N1 0.052(2) 0.061(2) 0.056(2) 0.0039(18) 0.0048(17) 0.0018(16)
N2 0.0371(16) 0.0507(19) 0.054(2) 0.0089(15) 0.0080(15) 0.0070(14)
N3 0.0410(18) 0.0481(19) 0.057(2) -0.0054(15) 0.0083(15) 0.0002(14)
N4 0.0392(17) 0.0426(19) 0.055(2) -0.0039(14) 0.0083(15) -0.0020(13)
N5 0.0423(17) 0.0472(19) 0.0449(19) 0.0001(14) -0.0004(14) -0.0061(14)
N6 0.051(2) 0.051(2) 0.075(3) -0.0048(19) 0.0024(19) -0.0133(16)
N7 0.0523(19) 0.0465(19) 0.061(2) -0.0061(16) 0.0041(17) -0.0045(15)
C1 0.038(2) 0.053(2) 0.051(3) -0.0059(19) 0.0079(18) 0.0006(17)
C2 0.048(2) 0.062(3) 0.066(3) 0.009(2) 0.012(2) 0.014(2)
C3 0.041(2) 0.080(3) 0.082(4) 0.012(3) 0.020(2) 0.012(2)
C4 0.038(2) 0.086(4) 0.088(4) 0.020(3) 0.008(2) -0.009(2)
C5 0.041(2) 0.070(3) 0.067(3) 0.004(2) 0.006(2) -0.004(2)
C6 0.038(2) 0.052(2) 0.046(2) 0.0072(18) 0.0008(16) 0.0017(17)
C7 0.041(2) 0.045(2) 0.045(2) 0.0051(17) -0.0002(17) -0.0040(16)
C8 0.041(2) 0.045(2) 0.042(2) 0.0049(17) 0.0027(17) -0.0018(16)
C9 0.051(2) 0.041(2) 0.045(2) 0.0047(17) 0.0016(18) 0.0035(17)
C10 0.062(3) 0.057(3) 0.067(3) -0.014(2) 0.006(2) -0.003(2)
C11 0.065(3) 0.057(3) 0.058(3) -0.012(2) 0.009(2) 0.008(2)
C12 0.061(3) 0.060(3) 0.058(3) 0.005(2) 0.017(2) 0.004(2)
C13 0.060(3) 0.047(2) 0.055(3) 0.0056(19) 0.009(2) -0.0039(19)

loop_
_atom_type_symbol
_atom_type_description
_atom_type_scat_dispersion_real
_atom_type_scat_dispersion_imag
_atom_type_scat_source
C C 0.0033 0.0016 'International Tables Vol C Tables 4.2.6.8 and 6.1.1.4'
H H 0.0000 0.0000 'International Tables Vol C Tables 4.2.6.8 and 6.1.1.4'
N N 0.0061 0.0033 'International Tables Vol C Tables 4.2.6.8 and 6.1.1.4'
Fe Fe 0.3463 0.8444 'International Tables Vol C Tables 4.2.6.8 and 6.1.1.4'
Se Se -0.0929 2.2259 'International Tables Vol C Tables 4.2.6.8 and 6.1.1.4'

loop_
_exptl_crystal_face_index_h
_exptl_crystal_face_index_k
_exptl_crystal_face_index_l
_exptl_crystal_face_perp_dist
0.00 1.00 0.00 0.105
0.00 -1.00 0.00 0.105
1.00 0.00 1.00 0.130
-1.00 0.00 1.00 0.130
0.00 0.00 -1.00 0.080
0.00 0.00 1.00 0.080
-1.00 0.00 -1.00 0.130
1.00 0.00 -1.00 0.130

loop_
_geom_angle_atom_site_label_1
_geom_angle_atom_site_label_2
_geom_angle_atom_site_label_3
_geom_angle
_geom_angle_site_symmetry_1
_geom_angle_site_symmetry_3
N1 Fe1 N1 180.0 3_666 .
N1 Fe1 N2 90.48(12) . .
N1 Fe1 N2 90.48(12) 3_666 3_666
N1 Fe1 N2 89.52(12) . 3_666
N1 Fe1 N2 89.52(12) 3_666 .
N2 Fe1 N2 180.0 . 3_666
N3 Fe1 N1 88.21(13) 3_666 3_666
N3 Fe1 N1 91.79(13) 3_666 .
N3 Fe1 N1 88.21(13) . .
N3 Fe1 N1 91.79(13) . 3_666
N3 Fe1 N2 74.91(11) . .
N3 Fe1 N2 105.09(11) 3_666 .
N3 Fe1 N2 105.09(11) . 3_666
N3 Fe1 N2 74.91(11) 3_666 3_666
N3 Fe1 N3 180.0 . 3_666
C1 N1 Fe1 166.4(4) . .
C2 N2 Fe1 125.0(3) . .
C2 N2 C6 118.3(3) . .
C6 N2 Fe1 116.6(2) . .
N4 N3 Fe1 134.9(2) . .
C7 N3 Fe1 115.6(2) . .
C7 N3 N4 109.5(3) . .
C8 N4 N3 106.6(3) . .
C7 N5 N6 124.7(3) . .
C7 N5 C8 105.8(3) . .
C8 N5 N6 129.4(3) . .
N5 N6 H6A 106(3) . .
N5 N6 H6B 104(3) . .
H6A N6 H6B 105(4) . .
C10 N7 C9 116.7(4) . .
N1 C1 Se1 178.8(4) . .
N2 C2 H2 118.8 . .
N2 C2 C3 122.4(4) . .
C3 C2 H2 118.8 . .
C2 C3 H3 120.7 . .
C4 C3 C2 118.6(4) . .
C4 C3 H3 120.7 . .
C3 C4 H4 120.1 . .
C3 C4 C5 119.8(4) . .
C5 C4 H4 120.1 . .
C4 C5 H5 120.7 . .
C6 C5 C4 118.6(4) . .
C6 C5 H5 120.7 . .
N2 C6 C5 122.1(4) . .
N2 C6 C7 111.2(3) . .
C5 C6 C7 126.7(4) . .
N3 C7 N5 108.1(3) . .
N3 C7 C6 121.2(3) . .
N5 C7 C6 130.7(3) . .
N4 C8 N5 109.9(3) . .
N4 C8 C9 124.0(3) . .
N5 C8 C9 126.0(3) . .
N7 C9 C8 116.8(3) . .
N7 C9 C13 124.3(4) . .
C13 C9 C8 118.8(3) . .
N7 C10 H10 118.1 . .
N7 C10 C11 123.8(4) . .
C11 C10 H10 118.1 . .
C10 C11 H11 120.7 . .
C12 C11 C10 118.6(4) . .
C12 C11 H11 120.7 . .
C11 C12 H12 120.5 . .
C11 C12 C13 119.1(4) . .
C13 C12 H12 120.5 . .
C9 C13 C12 117.5(4) . .
C9 C13 H13 121.2 . .
C12 C13 H13 121.2 . .

loop_
_geom_bond_atom_site_label_1
_geom_bond_atom_site_label_2
_geom_bond_distance
_geom_bond_site_symmetry_2
Se1 C1 1.788(4) .
Fe1 N1 2.137(4) .
Fe1 N1 2.137(4) 3_666
Fe1 N2 2.215(3) .
Fe1 N2 2.215(3) 3_666
Fe1 N3 2.124(3) 3_666
Fe1 N3 2.124(3) .
N1 C1 1.151(5) .
N2 C2 1.333(5) .
N2 C6 1.353(5) .
N3 N4 1.362(4) .
N3 C7 1.321(4) .
N4 C8 1.310(4) .
N5 N6 1.428(4) .
N5 C7 1.357(5) .
N5 C8 1.373(5) .
N6 H6A 0.97(5) .
N6 H6B 0.89(5) .
N7 C9 1.333(5) .
N7 C10 1.330(5) .
C2 H2 0.9300 .
C2 C3 1.383(6) .
C3 H3 0.9300 .
C3 C4 1.371(7) .
C4 H4 0.9300 .
C4 C5 1.376(6) .
C5 H5 0.9300 .
C5 C6 1.375(5) .
C6 C7 1.464(5) .
C8 C9 1.474(5) .
C9 C13 1.382(5) .
C10 H10 0.9300 .
C10 C11 1.387(6) .
C11 H11 0.9300 .
C11 C12 1.367(6) .
C12 H12 0.9300 .
C12 C13 1.397(6) .
C13 H13 0.9300 .

loop_
_geom_hbond_atom_site_label_D
_geom_hbond_atom_site_label_H
_geom_hbond_atom_site_label_A
_geom_hbond_distance_DH
_geom_hbond_distance_HA
_geom_hbond_distance_DA
_geom_hbond_angle_DHA
_geom_hbond_site_symmetry_A
N6 H6A Se1 0.97(5) 2.75(5) 3.547(4) 139(3) 4_676
N6 H6B N7 0.89(5) 2.13(5) 2.856(5) 139(4) .
C2 H2 N4 0.93 2.79 3.571(5) 142.3 3_666

loop_
_geom_torsion_atom_site_label_1
_geom_torsion_atom_site_label_2
_geom_torsion_atom_site_label_3
_geom_torsion_atom_site_label_4
_geom_torsion
Fe1 N2 C2 C3 -175.0(3)
Fe1 N2 C6 C5 173.3(3)
Fe1 N2 C6 C7 -7.9(4)
Fe1 N3 N4 C8 179.5(3)
Fe1 N3 C7 N5 -179.5(2)
Fe1 N3 C7 C6 3.1(5)
N2 C2 C3 C4 1.6(7)
N2 C6 C7 N3 3.3(5)
N2 C6 C7 N5 -173.5(4)
N3 N4 C8 N5 0.9(4)
N3 N4 C8 C9 -178.4(3)
N4 N3 C7 N5 1.1(4)
N4 N3 C7 C6 -176.3(3)
N4 C8 C9 N7 -172.6(4)
N4 C8 C9 C13 7.4(6)
N5 C8 C9 N7 8.1(6)
N5 C8 C9 C13 -171.9(4)
N6 N5 C7 N3 175.8(3)
N6 N5 C7 C6 -7.1(6)
N6 N5 C8 N4 -176.4(4)
N6 N5 C8 C9 2.9(6)
N7 C9 C13 C12 -1.8(6)
N7 C10 C11 C12 -1.3(7)
C2 N2 C6 C5 -2.6(6)
C2 N2 C6 C7 176.2(3)
C2 C3 C4 C5 -1.7(7)
C3 C4 C5 C6 -0.2(7)
C4 C5 C6 N2 2.4(6)
C4 C5 C6 C7 -176.2(4)
C5 C6 C7 N3 -178.0(4)
C5 C6 C7 N5 5.3(7)
C6 N2 C2 C3 0.6(6)
C7 N3 N4 C8 -1.2(4)
C7 N5 C8 N4 -0.2(4)
C7 N5 C8 C9 179.1(3)
C8 N5 C7 N3 -0.6(4)
C8 N5 C7 C6 176.5(4)
C8 C9 C13 C12 178.2(4)
C9 N7 C10 C11 -0.9(7)
C10 N7 C9 C8 -177.5(4)
C10 N7 C9 C13 2.5(6)
C10 C11 C12 C13 1.9(7)
C11 C12 C13 C9 -0.6(6)
